data_4347597
loop_
_publ_author_name
'Ziegenbalg, Sven'
'Hornig, David'
'G\"orls, Helmar'
'Plass, Winfried'

_publ_section_title
;
 Cobalt(II)-Based Single-Ion Magnets with Distorted Pseudotetrahedral
 [N2O2] Coordination: Experimental and Theoretical Investigations.
;
_journal_issue 8
_journal_name_full 'Inorganic chemistry'
_journal_page_first 4047
_journal_page_last 4058
_journal_paper_doi 10.1021/acs.inorgchem.6b00373
_journal_volume 55
_journal_year 2016
_chemical_formula_moiety 'C34 H22 Br2 Co N2 O2'
_chemical_formula_sum 'C34 H22 Br2 Co N2 O2'
_chemical_formula_weight 709.28
_space_group_crystal_system orthorhombic
_space_group_IT_number 18
_space_group_name_Hall 'P 2 2ab'
_space_group_name_H-M_alt 'P 21 21 2'
_atom_sites_solution_hydrogens geom
_atom_sites_solution_primary direct
_audit_creation_date 2015-02-25
_audit_creation_method
;
Olex2 1.2
(compiled 2015.01.26 svn.r3151 for OlexSys, GUI svn.r4998)
;
_cell_angle_alpha 90
_cell_angle_beta 90
_cell_angle_gamma 90
_cell_formula_units_Z 2
_cell_length_a 9.5554(3)
_cell_length_b 25.4650(9)
_cell_length_c 5.68610(10)
_cell_measurement_temperature 133(2)
_cell_volume 1383.59(7)
_computing_molecular_graphics 'Olex2 (Dolomanov et al., 2009)'
_computing_publication_material 'Olex2 (Dolomanov et al., 2009)'
_computing_structure_refinement 'ShelXL (Sheldrick, 2008)'
_computing_structure_solution 'ShelXS (Sheldrick, 2008)'
_diffrn_ambient_temperature 133.15
_diffrn_measured_fraction_theta_full 0.996
_diffrn_measured_fraction_theta_max 0.995
_diffrn_measurement_device_type 'Bruker APEX-II CCD'
_diffrn_measurement_method '\w scans'
_diffrn_radiation_monochromator graphite
_diffrn_radiation_type MoK\a
_diffrn_radiation_wavelength 0.71073
_diffrn_reflns_av_R_equivalents 0.0271
_diffrn_reflns_av_unetI/netI 0.0283
_diffrn_reflns_Laue_measured_fraction_full 0.996
_diffrn_reflns_Laue_measured_fraction_max 0.995
_diffrn_reflns_limit_h_max 12
_diffrn_reflns_limit_h_min -10
_diffrn_reflns_limit_k_max 33
_diffrn_reflns_limit_k_min -33
_diffrn_reflns_limit_l_max 7
_diffrn_reflns_limit_l_min -7
_diffrn_reflns_number 7949
_diffrn_reflns_point_group_measured_fraction_full 0.979
_diffrn_reflns_point_group_measured_fraction_max 0.963
_diffrn_reflns_theta_full 25.242
_diffrn_reflns_theta_max 27.464
_diffrn_reflns_theta_min 2.665
_diffrn_standards_number 0
_exptl_absorpt_coefficient_mu 3.544
_exptl_absorpt_correction_type none
_exptl_crystal_colour red
_exptl_crystal_colour_primary red
_exptl_crystal_density_diffrn 1.703
_exptl_crystal_description prism
_exptl_crystal_F_000 706
_exptl_crystal_size_max 0.06
_exptl_crystal_size_mid 0.06
_exptl_crystal_size_min 0.05
_refine_diff_density_max 0.284
_refine_diff_density_min -0.339
_refine_diff_density_rms 0.056
_refine_ls_abs_structure_details
;
 Flack x determined using 1115 quotients [(I+)-(I-)]/[(I+)+(I-)]
 (Parsons and Flack (2004), Acta Cryst. A60, s61).
;
_refine_ls_abs_structure_Flack 0.015(7)
_refine_ls_extinction_method none
_refine_ls_goodness_of_fit_ref 1.119
_refine_ls_hydrogen_treatment constr
_refine_ls_matrix_type full
_refine_ls_number_parameters 186
_refine_ls_number_reflns 3059
_refine_ls_number_restraints 0
_refine_ls_restrained_S_all 1.119
_refine_ls_R_factor_all 0.0268
_refine_ls_R_factor_gt 0.0246
_refine_ls_shift/su_max 0.000
_refine_ls_shift/su_mean 0.000
_refine_ls_structure_factor_coef Fsqd
_refine_ls_weighting_details 'w=1/[\s^2^(Fo^2^)+(0.0109P)^2^+1.0279P] where P=(Fo^2^+2Fc^2^)/3'
_refine_ls_weighting_scheme calc
_refine_ls_wR_factor_gt 0.0521
_refine_ls_wR_factor_ref 0.0534
_reflns_Friedel_coverage 0.643
_reflns_Friedel_fraction_full 0.954
_reflns_Friedel_fraction_max 0.917
_reflns_number_gt 2939
_reflns_number_total 3059
_reflns_threshold_expression 'I > 2\s(I)'
_cod_data_source_file ic6b00373_si_002.cif
_cod_data_source_block fo5020
_cod_database_code 4347597
_shelxl_version_number 2013-4
_shelx_space_group_comment
;
The symmetry employed for this shelxl refinement is uniquely defined
by the following loop, which should always be used as a source of
symmetry information in preference to the above space-group names.
They are only intended as comments.
;
_shelx_estimated_absorpt_t_max 0.843
_shelx_estimated_absorpt_t_min 0.815
_olex2_refinement_description
;
1. Fixed Uiso
 At 1.2 times of:
  All C(H) groups
2.a Aromatic/amide H refined with riding coordinates:
 C2(H2), C3(H3), C5(H5), C6(H6), C7(H7), C8(H8), C11(H11), C13(H13), C14(H14),
 C16(H16), C17(H17)
;
_olex2_submission_special_instructions 'No special instructions were received'

loop_
_space_group_symop_operation_xyz
'x, y, z'
'-x, -y, z'
'-x+1/2, y+1/2, -z'
'x+1/2, -y+1/2, -z'

loop_
_atom_site_label
_atom_site_type_symbol
_atom_site_fract_x
_atom_site_fract_y
_atom_site_fract_z
_atom_site_U_iso_or_equiv
_atom_site_adp_type
_atom_site_occupancy
_atom_site_site_symmetry_order
_atom_site_calc_flag
_atom_site_refinement_flags_posn
_atom_site_refinement_flags_adp
_atom_site_refinement_flags_occupancy
Co1 Co 0.0000 0.0000 1.17512(11) 0.01790(14) Uani 1 2 d S T P
Br1 Br 0.46616(4) 0.13329(2) 0.35719(6) 0.03275(10) Uani 1 1 d . . .
O1 O -0.0115(2) -0.06368(7) 1.3508(4) 0.0199(4) Uani 1 1 d . . .
N1 N 0.1608(3) -0.02362(10) 0.9827(5) 0.0168(5) Uani 1 1 d . . .
C1 C 0.0606(3) -0.10636(11) 1.3160(5) 0.0167(6) Uani 1 1 d . . .
C2 C 0.0358(4) -0.14836(11) 1.4800(5) 0.0200(6) Uani 1 1 d . . .
H2 H -0.0305 -0.1435 1.6026 0.024 Uiso 1 1 calc R . .
C3 C 0.1050(3) -0.19483(12) 1.4638(6) 0.0197(7) Uani 1 1 d . . .
H3 H 0.0895 -0.2211 1.5796 0.024 Uiso 1 1 calc R . .
C4 C 0.2004(3) -0.20490(12) 1.2759(6) 0.0174(6) Uani 1 1 d . . .
C5 C 0.2677(4) -0.25438(12) 1.2560(6) 0.0227(7) Uani 1 1 d . . .
H5 H 0.2510 -0.2806 1.3714 0.027 Uiso 1 1 calc R . .
C6 C 0.3562(4) -0.26475(13) 1.0728(6) 0.0265(8) Uani 1 1 d . . .
H6 H 0.4014 -0.2979 1.0611 0.032 Uiso 1 1 calc R . .
C7 C 0.3795(4) -0.22599(13) 0.9026(6) 0.0245(7) Uani 1 1 d . . .
H7 H 0.4399 -0.2333 0.7739 0.029 Uiso 1 1 calc R . .
C8 C 0.3167(3) -0.17772(13) 0.9186(6) 0.0208(7) Uani 1 1 d . . .
H8 H 0.3342 -0.1522 0.8003 0.025 Uiso 1 1 calc R . .
C9 C 0.2262(3) -0.16503(11) 1.1074(5) 0.0159(6) Uani 1 1 d . . .
C10 C 0.1599(3) -0.11385(11) 1.1346(6) 0.0169(6) Uani 1 1 d . . .
C11 C 0.2078(3) -0.07181(12) 0.9883(6) 0.0166(6) Uani 1 1 d . . .
H11 H 0.2822 -0.0798 0.8834 0.020 Uiso 1 1 calc R . .
C12 C 0.2282(3) 0.01234(11) 0.8264(6) 0.0171(6) Uani 1 1 d . . .
C13 C 0.2794(3) -0.00277(13) 0.6061(5) 0.0193(6) Uani 1 1 d . . .
H13 H 0.2667 -0.0378 0.5523 0.023 Uiso 1 1 calc R . .
C14 C 0.3485(3) 0.03349(13) 0.4666(6) 0.0201(7) Uani 1 1 d . . .
H14 H 0.3831 0.0235 0.3165 0.024 Uiso 1 1 calc R . .
C15 C 0.3669(3) 0.08437(13) 0.5471(6) 0.0218(7) Uani 1 1 d . . .
C16 C 0.3147(4) 0.10023(13) 0.7621(6) 0.0213(7) Uani 1 1 d . . .
H16 H 0.3272 0.1354 0.8144 0.026 Uiso 1 1 calc R . .
C17 C 0.2439(3) 0.06429(12) 0.9003(6) 0.0196(7) Uani 1 1 d . . .
H17 H 0.2056 0.0750 1.0468 0.024 Uiso 1 1 calc R . .

loop_
_atom_site_aniso_label
_atom_site_aniso_U_11
_atom_site_aniso_U_22
_atom_site_aniso_U_33
_atom_site_aniso_U_23
_atom_site_aniso_U_13
_atom_site_aniso_U_12
Co1 0.0180(3) 0.0133(2) 0.0225(3) 0.000 0.000 0.0029(2)
Br1 0.0384(2) 0.03429(18) 0.02557(16) 0.00584(16) 0.00382(16) -0.01709(16)
O1 0.0189(10) 0.0155(9) 0.0253(10) 0.0016(9) 0.0032(10) 0.0041(8)
N1 0.0162(13) 0.0147(12) 0.0194(13) 0.0013(11) -0.0014(11) 0.0014(10)
C1 0.0149(14) 0.0144(13) 0.0209(15) 0.0002(12) -0.0033(12) -0.0002(11)
C2 0.0202(15) 0.0188(14) 0.0210(14) 0.0011(12) 0.0009(13) -0.0002(12)
C3 0.0221(16) 0.0139(14) 0.0230(16) 0.0025(12) -0.0040(13) -0.0023(13)
C4 0.0172(15) 0.0122(14) 0.0228(16) -0.0003(12) -0.0032(12) -0.0003(11)
C5 0.0243(18) 0.0146(15) 0.0290(18) 0.0031(13) -0.0050(14) 0.0010(13)
C6 0.0301(19) 0.0157(15) 0.034(2) -0.0027(14) -0.0032(15) 0.0062(14)
C7 0.0263(17) 0.0203(16) 0.0268(19) -0.0058(14) 0.0015(13) 0.0067(14)
C8 0.0207(17) 0.0193(16) 0.0222(17) -0.0001(13) -0.0013(13) 0.0014(13)
C9 0.0158(14) 0.0128(13) 0.0191(16) -0.0024(12) -0.0035(12) -0.0004(11)
C10 0.0173(14) 0.0140(13) 0.0192(14) 0.0011(13) -0.0013(13) 0.0009(11)
C11 0.0169(15) 0.0142(14) 0.0187(15) 0.0001(12) -0.0014(12) 0.0013(12)
C12 0.0168(14) 0.0146(14) 0.0199(15) 0.0036(12) -0.0012(13) 0.0015(11)
C13 0.0196(15) 0.0168(13) 0.0215(15) 0.0005(14) -0.0014(13) 0.0039(12)
C14 0.0170(16) 0.0245(16) 0.0189(15) 0.0040(13) 0.0002(13) 0.0029(13)
C15 0.0190(17) 0.0242(17) 0.0222(16) 0.0074(13) -0.0010(13) -0.0036(13)
C16 0.0253(18) 0.0146(15) 0.0239(16) 0.0019(13) -0.0015(13) -0.0032(13)
C17 0.0220(16) 0.0174(14) 0.0195(16) 0.0027(13) -0.0001(13) 0.0043(13)

loop_
_atom_type_symbol
_atom_type_description
_atom_type_scat_dispersion_real
_atom_type_scat_dispersion_imag
_atom_type_scat_source
C C 0.0033 0.0016 'International Tables Vol C Tables 4.2.6.8 and 6.1.1.4'
H H 0.0000 0.0000 'International Tables Vol C Tables 4.2.6.8 and 6.1.1.4'
N N 0.0061 0.0033 'International Tables Vol C Tables 4.2.6.8 and 6.1.1.4'
O O 0.0106 0.0060 'International Tables Vol C Tables 4.2.6.8 and 6.1.1.4'
Co Co 0.3494 0.9721 'International Tables Vol C Tables 4.2.6.8 and 6.1.1.4'
Br Br -0.2901 2.4595 'International Tables Vol C Tables 4.2.6.8 and 6.1.1.4'

loop_
_geom_angle_atom_site_label_1
_geom_angle_atom_site_label_2
_geom_angle_atom_site_label_3
_geom_angle
_geom_angle_site_symmetry_1
_geom_angle_site_symmetry_3
O1 Co1 O1 116.85(13) . 2
O1 Co1 N1 120.18(10) . 2
O1 Co1 N1 94.36(10) 2 2
O1 Co1 N1 94.36(10) . .
O1 Co1 N1 120.18(10) 2 .
N1 Co1 N1 112.90(15) . 2
C1 O1 Co1 126.8(2) . .
C11 N1 Co1 122.6(2) . .
C11 N1 C12 117.5(3) . .
C12 N1 Co1 119.9(2) . .
O1 C1 C2 115.8(3) . .
O1 C1 C10 125.3(3) . .
C10 C1 C2 118.9(3) . .
C1 C2 H2 119.2 . .
C3 C2 C1 121.6(3) . .
C3 C2 H2 119.2 . .
C2 C3 H3 119.4 . .
C2 C3 C4 121.2(3) . .
C4 C3 H3 119.4 . .
C5 C4 C3 120.6(3) . .
C9 C4 C3 119.2(3) . .
C9 C4 C5 120.2(3) . .
C4 C5 H5 119.6 . .
C6 C5 C4 120.8(3) . .
C6 C5 H5 119.6 . .
C5 C6 H6 120.4 . .
C5 C6 C7 119.3(3) . .
C7 C6 H6 120.4 . .
C6 C7 H7 119.5 . .
C8 C7 C6 121.1(3) . .
C8 C7 H7 119.5 . .
C7 C8 H8 119.3 . .
C7 C8 C9 121.5(3) . .
C9 C8 H8 119.3 . .
C4 C9 C10 119.6(3) . .
C8 C9 C4 117.1(3) . .
C8 C9 C10 123.4(3) . .
C1 C10 C9 119.3(3) . .
C1 C10 C11 122.5(3) . .
C11 C10 C9 117.9(3) . .
N1 C11 C10 127.3(3) . .
N1 C11 H11 116.3 . .
C10 C11 H11 116.3 . .
C13 C12 N1 122.6(3) . .
C17 C12 N1 118.0(3) . .
C17 C12 C13 119.5(3) . .
C12 C13 H13 120.1 . .
C14 C13 C12 119.8(3) . .
C14 C13 H13 120.1 . .
C13 C14 H14 120.2 . .
C13 C14 C15 119.7(3) . .
C15 C14 H14 120.2 . .
C14 C15 Br1 119.2(3) . .
C16 C15 Br1 119.4(3) . .
C16 C15 C14 121.3(3) . .
C15 C16 H16 120.5 . .
C15 C16 C17 119.1(3) . .
C17 C16 H16 120.5 . .
C12 C17 H17 119.7 . .
C16 C17 C12 120.6(3) . .
C16 C17 H17 119.7 . .

loop_
_geom_bond_atom_site_label_1
_geom_bond_atom_site_label_2
_geom_bond_distance
_geom_bond_site_symmetry_2
Co1 O1 1.908(2) .
Co1 O1 1.908(2) 2
Co1 N1 1.980(3) .
Co1 N1 1.980(3) 2
Br1 C15 1.902(3) .
O1 C1 1.302(3) .
N1 C11 1.307(4) .
N1 C12 1.429(4) .
C1 C2 1.439(4) .
C1 C10 1.415(4) .
C2 H2 0.9500 .
C2 C3 1.358(4) .
C3 H3 0.9500 .
C3 C4 1.428(4) .
C4 C5 1.419(4) .
C4 C9 1.417(4) .
C5 H5 0.9500 .
C5 C6 1.368(5) .
C6 H6 0.9500 .
C6 C7 1.400(5) .
C7 H7 0.9500 .
C7 C8 1.371(4) .
C8 H8 0.9500 .
C8 C9 1.416(4) .
C9 C10 1.457(4) .
C10 C11 1.431(4) .
C11 H11 0.9500 .
C12 C13 1.399(4) .
C12 C17 1.396(4) .
C13 H13 0.9500 .
C13 C14 1.385(4) .
C14 H14 0.9500 .
C14 C15 1.385(5) .
C15 C16 1.381(5) .
C16 H16 0.9500 .
C16 C17 1.383(4) .
C17 H17 0.9500 .

loop_
_geom_torsion_atom_site_label_1
_geom_torsion_atom_site_label_2
_geom_torsion_atom_site_label_3
_geom_torsion_atom_site_label_4
_geom_torsion
Co1 O1 C1 C2 177.6(2)
Co1 O1 C1 C10 -1.7(4)
Co1 N1 C11 C10 -3.3(5)
Co1 N1 C12 C13 -142.7(2)
Co1 N1 C12 C17 37.9(4)
Br1 C15 C16 C17 -179.3(3)
O1 C1 C2 C3 -179.6(3)
O1 C1 C10 C9 -175.9(3)
O1 C1 C10 C11 9.8(5)
N1 C12 C13 C14 -177.5(3)
N1 C12 C17 C16 176.6(3)
C1 C2 C3 C4 -3.1(5)
C1 C10 C11 N1 -6.9(5)
C2 C1 C10 C9 4.8(4)
C2 C1 C10 C11 -169.5(3)
C2 C3 C4 C5 -177.5(3)
C2 C3 C4 C9 1.8(5)
C3 C4 C5 C6 178.2(3)
C3 C4 C9 C8 -177.2(3)
C3 C4 C9 C10 2.7(4)
C4 C5 C6 C7 -0.4(5)
C4 C9 C10 C1 -6.0(4)
C4 C9 C10 C11 168.6(3)
C5 C4 C9 C8 2.1(4)
C5 C4 C9 C10 -178.0(3)
C5 C6 C7 C8 0.9(5)
C6 C7 C8 C9 0.2(5)
C7 C8 C9 C4 -1.7(5)
C7 C8 C9 C10 178.4(3)
C8 C9 C10 C1 173.9(3)
C8 C9 C10 C11 -11.5(5)
C9 C4 C5 C6 -1.1(5)
C9 C10 C11 N1 178.7(3)
C10 C1 C2 C3 -0.3(5)
C11 N1 C12 C13 36.0(4)
C11 N1 C12 C17 -143.4(3)
C12 N1 C11 C10 178.0(3)
C12 C13 C14 C15 0.3(5)
C13 C12 C17 C16 -2.8(5)
C13 C14 C15 Br1 178.4(2)
C13 C14 C15 C16 -1.6(5)
C14 C15 C16 C17 0.7(5)
C15 C16 C17 C12 1.5(5)
C17 C12 C13 C14 1.9(5)
